data_4035863
loop_
_publ_author_name
'Bookser, Brett C.'
'Weinhouse, Michael I.'
'Burns, Aaron C.'
'Valiere, Andrew N.'
'Valdez, Lino J.'
'Stanczak, Pawel'
'Na, Jim'
'Rheingold, Arnold L.'
'Moore, Curtis E.'
'Dyck, Brian'

_publ_section_title
;
 Solvent-Controlled, Site-Selective N-Alkylation Reactions of Azolo-Fused
 Ring Heterocycles at N1-, N2-, and N3-Positions, Including Pyrazolo[3,4-
 d]pyrimidines, Purines, [1,2,3]Triazolo[4,5]pyridines, and Related
 Deaza-Compounds.
;
_journal_issue 12
_journal_name_full 'The Journal of organic chemistry'
_journal_page_first 6334
_journal_page_last 6353
_journal_paper_doi 10.1021/acs.joc.8b00540
_journal_volume 83
_journal_year 2018
_chemical_formula_moiety 'C6 H5 Cl N4'
_chemical_formula_sum 'C6 H5 Cl N4'
_chemical_formula_weight 168.59
_space_group_crystal_system monoclinic
_space_group_IT_number 14
_space_group_name_Hall '-P 2ybc'
_space_group_name_H-M_alt 'P 1 21/c 1'
_atom_sites_solution_hydrogens geom
_atom_sites_solution_primary dual
_audit_creation_date 2016-09-07
_audit_creation_method
;
Olex2 1.2-beta
(compiled 2016.08.25 svn.r3337 for OlexSys, GUI svn.r5221)
;
_cell_angle_alpha 90
_cell_angle_beta 108.474(19)
_cell_angle_gamma 90
_cell_formula_units_Z 4
_cell_length_a 7.008(8)
_cell_length_b 13.971(15)
_cell_length_c 7.564(9)
_cell_measurement_reflns_used 1575
_cell_measurement_temperature 100
_cell_measurement_theta_max 25.283
_cell_measurement_theta_min 2.848
_cell_volume 702.4(14)
_computing_cell_refinement 'SAINT v8.37A (Bruker, 2015)'
_computing_data_collection 'APEX2 v2013.6-2 (Bruker, 2013)'
_computing_data_reduction 'SAINT v8.34A (Bruker, 2013)'
_computing_molecular_graphics 'Olex2 (Dolomanov et al., 2009)'
_computing_publication_material 'Olex2 (Dolomanov et al., 2009)'
_computing_structure_refinement 'XL (Sheldrick, 2008)'
_computing_structure_solution 'ShelXT (Sheldrick, 2008)'
_diffrn_ambient_temperature 100
_diffrn_detector 'Bruker APEX-II CCD'
_diffrn_detector_area_resol_mean 7.9
_diffrn_detector_type 'CCD Area Detector'
_diffrn_measured_fraction_theta_full 0.927
_diffrn_measured_fraction_theta_max 0.765
_diffrn_measurement_device 'Kappa Four-Circle Diffractometer'
_diffrn_measurement_device_type 'Bruker APEX II Ultra'
_diffrn_measurement_method '\f and \w scans'
_diffrn_radiation_monochromator 'Double Bounce Multilayer Mirrors'
_diffrn_radiation_probe x-ray
_diffrn_radiation_type MoK\a
_diffrn_radiation_wavelength 0.71073
_diffrn_reflns_av_R_equivalents 0.0389
_diffrn_reflns_av_unetI/netI 0.0450
_diffrn_reflns_Laue_measured_fraction_full 0.927
_diffrn_reflns_Laue_measured_fraction_max 0.765
_diffrn_reflns_limit_h_max 6
_diffrn_reflns_limit_h_min -9
_diffrn_reflns_limit_k_max 16
_diffrn_reflns_limit_k_min -16
_diffrn_reflns_limit_l_max 7
_diffrn_reflns_limit_l_min -8
_diffrn_reflns_number 3813
_diffrn_reflns_point_group_measured_fraction_full 0.927
_diffrn_reflns_point_group_measured_fraction_max 0.765
_diffrn_reflns_theta_full 25.242
_diffrn_reflns_theta_max 27.535
_diffrn_reflns_theta_min 2.916
_diffrn_source 'Micro Focus Rotating Anode'
_diffrn_source_type 'Bruker TXS'
_diffrn_standards_number 0
_exptl_absorpt_coefficient_mu 0.472
_exptl_absorpt_correction_T_max 0.2590
_exptl_absorpt_correction_T_min 0.2223
_exptl_absorpt_correction_type multi-scan
_exptl_absorpt_process_details
;
SADABS-2016/2 (Bruker,2016/2) was used for absorption correction.
wR2(int) was 0.1295 before and 0.0488 after correction.
The Ratio of minimum to maximum transmission is 0.8583.
The \l/2 correction factor is Not present.
;
_exptl_crystal_colour colourless
_exptl_crystal_colour_primary colourless
_exptl_crystal_density_diffrn 1.594
_exptl_crystal_description plate
_exptl_crystal_F_000 344
_exptl_crystal_size_max 0.28
_exptl_crystal_size_mid 0.27
_exptl_crystal_size_min 0.08
_refine_diff_density_max 0.237
_refine_diff_density_min -0.305
_refine_diff_density_rms 0.056
_refine_ls_extinction_method none
_refine_ls_goodness_of_fit_ref 1.159
_refine_ls_hydrogen_treatment constr
_refine_ls_matrix_type full
_refine_ls_number_parameters 175
_refine_ls_number_reflns 1239
_refine_ls_number_restraints 0
_refine_ls_restrained_S_all 1.159
_refine_ls_R_factor_all 0.0587
_refine_ls_R_factor_gt 0.0465
_refine_ls_shift/su_max 0.026
_refine_ls_shift/su_mean 0.002
_refine_ls_structure_factor_coef Fsqd
_refine_ls_weighting_details 'w=1/[\s^2^(Fo^2^)+(0.0259P)^2^+0.5939P] where P=(Fo^2^+2Fc^2^)/3'
_refine_ls_weighting_scheme calc
_refine_ls_wR_factor_gt 0.0982
_refine_ls_wR_factor_ref 0.1035
_reflns_Friedel_coverage 0.000
_reflns_number_gt 1039
_reflns_number_total 1239
_reflns_threshold_expression 'I > 2\s(I)'
_cod_data_source_file jo8b00540_si_009.cif
_cod_data_source_block dart174
_cod_depositor_comments
;
The following automatic conversions were performed:

data item '_diffrn_radiation_probe' value 'X-ray' was changed to
'x-ray' in accordance with the
/home/data/users/saulius/crontab/automatic-downloads/current/ACS/lib/dictionaries/cif_core.dic
dictionary named 'cif_core.dic' version 2.4.2 last updated on
2011-04-26.

Automatic conversion script
Id: cif_fix_values 6909 2019-04-08 15:41:33Z antanas 
;
_cod_database_code 4035863
_shelx_space_group_comment
;
The symmetry employed for this shelxl refinement is uniquely defined
by the following loop, which should always be used as a source of
symmetry information in preference to the above space-group names.
They are only intended as comments.
;
_shelx_estimated_absorpt_t_max 0.963
_shelx_estimated_absorpt_t_min 0.879
_olex2_refinement_description
;
1. Fixed Uiso
 At 1.2 times of:
  All C(H) groups
 At 1.5 times of:
  All C(H,H,H) groups
2. Others
 Sof(C4')=Sof(C2')=Sof(C5')=Sof(H4)=Sof(N4')=Sof(C1')=Sof(H4AA)=Sof(H4AB)=
 Sof(H4AC)=Sof(N2')=Sof(C6')=Sof(H2AA)=Sof(N1')=1-FVAR(1)
 Sof(N2)=Sof(C6)=Sof(H6)=Sof(C2)=Sof(N1)=Sof(C1)=Sof(H1A)=Sof(H1B)=Sof(H1C)=
 Sof(N3)=Sof(C4)=Sof(C5)=Sof(H5)=FVAR(1)
3.a Aromatic/amide H refined with riding coordinates:
 C6(H6), C5(H5), C5'(H4), C6'(H2AA)
3.b Idealised Me refined as rotating group:
 C1(H1A,H1B,H1C), C1'(H4AA,H4AB,H4AC)
;
_shelx_shelxl_version_number 2014/7
_olex2_submission_special_instructions 'No special instructions were received'

loop_
_space_group_symop_operation_xyz
'x, y, z'
'-x, y+1/2, -z+1/2'
'-x, -y, -z'
'x, -y-1/2, z-1/2'

loop_
_atom_site_label
_atom_site_type_symbol
_atom_site_fract_x
_atom_site_fract_y
_atom_site_fract_z
_atom_site_U_iso_or_equiv
_atom_site_adp_type
_atom_site_occupancy
_atom_site_site_symmetry_order
_atom_site_calc_flag
_atom_site_refinement_flags_posn
_atom_site_refinement_flags_occupancy
_atom_site_disorder_assembly
_atom_site_disorder_group
Cl1 Cl 0.46279(11) 0.39451(5) 0.62533(11) 0.0400(3) Uani 1 1 d . . . .
N3' N 0.7062(4) 0.09016(15) 0.6645(4) 0.0367(6) Uani 1 1 d . . . .
N2 N 1.052(2) 0.2538(6) 0.723(2) 0.033(3) Uani 0.700(5) 1 d . P A 1
C6 C 0.5159(7) 0.1105(3) 0.6289(6) 0.0308(11) Uani 0.700(5) 1 d . P A 1
H6 H 0.4224 0.0592 0.6058 0.037 Uiso 0.700(5) 1 calc R P A 1
C2 C 0.8050(7) 0.1667(4) 0.6802(6) 0.0232(10) Uani 0.700(5) 1 d . P A 1
C3' C 0.7376(4) 0.25926(19) 0.6730(4) 0.0256(6) Uani 1 1 d . . . .
N1 N 0.9072(5) 0.3146(3) 0.7025(5) 0.0268(10) Uani 0.700(5) 1 d . P A 1
C1 C 0.9401(11) 0.4183(4) 0.7169(10) 0.0413(16) Uani 0.700(5) 1 d . P A 1
H1A H 0.9058 0.4429 0.8243 0.062 Uiso 0.700(5) 1 calc GR P A 1
H1B H 0.8548 0.4493 0.6029 0.062 Uiso 0.700(5) 1 calc GR P A 1
H1C H 1.0817 0.4322 0.7329 0.062 Uiso 0.700(5) 1 calc GR P A 1
N3 N 0.9952(7) 0.1649(4) 0.7092(6) 0.0345(11) Uani 0.700(5) 1 d . P A 1
C4 C 0.5598(5) 0.2823(2) 0.6450(5) 0.0217(10) Uani 0.700(5) 1 d . P A 1
C5 C 0.4422(6) 0.2042(4) 0.6231(6) 0.0246(10) Uani 0.700(5) 1 d . P A 1
H5 H 0.3024 0.2130 0.6027 0.030 Uiso 0.700(5) 1 calc R P A 1
C4' C 0.6656(11) 0.3487(6) 0.6549(12) 0.020(2) Uani 0.300(5) 1 d . P A 2
C2' C 0.8956(17) 0.2222(8) 0.7035(14) 0.028(3) Uani 0.300(5) 1 d . P A 2
C5' C 0.8125(18) 0.4123(7) 0.6826(14) 0.030(3) Uani 0.300(5) 1 d . P A 2
H4 H 0.7896 0.4794 0.6780 0.036 Uiso 0.300(5) 1 calc R P A 2
N4' N 0.6133(11) 0.1668(5) 0.6520(11) 0.029(2) Uani 0.300(5) 1 d . P A 2
C1' C 0.4201(16) 0.1475(9) 0.6097(15) 0.026(2) Uani 0.300(5) 1 d . P A 2
H4AA H 0.3484 0.1732 0.4858 0.039 Uiso 0.300(5) 1 calc GR P A 2
H4AB H 0.3671 0.1770 0.7021 0.039 Uiso 0.300(5) 1 calc GR P A 2
H4AC H 0.4009 0.0781 0.6098 0.039 Uiso 0.300(5) 1 calc GR P A 2
N2' N 0.9064(18) 0.1268(8) 0.7093(14) 0.034(2) Uani 0.300(5) 1 d . P A 2
C6' C 0.990(2) 0.3752(10) 0.716(2) 0.033(3) Uani 0.300(5) 1 d . P A 2
H2AA H 1.0972 0.4198 0.7364 0.040 Uiso 0.300(5) 1 calc R P A 2
N1' N 1.043(5) 0.2846(16) 0.727(5) 0.026(5) Uani 0.300(5) 1 d . P A 2

loop_
_atom_site_aniso_label
_atom_site_aniso_U_11
_atom_site_aniso_U_22
_atom_site_aniso_U_33
_atom_site_aniso_U_23
_atom_site_aniso_U_13
_atom_site_aniso_U_12
Cl1 0.0375(4) 0.0248(4) 0.0641(6) 0.0094(4) 0.0253(4) 0.0145(3)
N3' 0.0341(14) 0.0215(13) 0.0539(17) 0.0008(11) 0.0131(12) 0.0052(11)
N2 0.016(3) 0.040(7) 0.046(3) -0.003(5) 0.015(2) -0.003(5)
C6 0.021(2) 0.017(2) 0.054(3) -0.006(2) 0.011(2) -0.001(2)
C2 0.014(2) 0.028(3) 0.025(3) 0.0004(19) 0.0026(17) 0.002(2)
C3' 0.0268(15) 0.0283(14) 0.0224(16) 0.0030(12) 0.0087(11) 0.0048(12)
N1 0.014(2) 0.023(2) 0.043(2) 0.0021(16) 0.0091(16) -0.0051(17)
C1 0.038(4) 0.028(4) 0.062(4) -0.009(3) 0.022(3) -0.019(3)
N3 0.013(2) 0.040(3) 0.049(3) -0.001(2) 0.0076(18) 0.005(2)
C4 0.0177(19) 0.0171(19) 0.030(2) 0.0034(16) 0.0072(15) 0.0030(15)
C5 0.015(2) 0.022(2) 0.036(3) 0.000(2) 0.0073(17) 0.0011(18)
C4' 0.011(4) 0.017(4) 0.031(6) -0.001(4) 0.006(3) 0.004(3)
C2' 0.025(6) 0.030(7) 0.032(6) 0.000(5) 0.011(4) 0.002(6)
C5' 0.030(6) 0.021(5) 0.039(6) 0.007(4) 0.011(5) -0.006(5)
N4' 0.020(4) 0.017(4) 0.045(6) 0.002(3) 0.003(4) 0.006(3)
C1' 0.028(6) 0.007(5) 0.044(7) -0.004(5) 0.013(5) 0.001(5)
N2' 0.012(5) 0.034(6) 0.049(6) -0.002(5) 0.000(4) 0.007(5)
C6' 0.038(8) 0.022(8) 0.044(8) -0.001(6) 0.018(5) 0.002(6)
N1' 0.014(7) 0.020(11) 0.037(7) 0.004(8) -0.005(5) -0.001(8)

loop_
_atom_type_symbol
_atom_type_description
_atom_type_scat_dispersion_real
_atom_type_scat_dispersion_imag
_atom_type_scat_source
C C 0.0033 0.0016 'International Tables Vol C Tables 4.2.6.8 and 6.1.1.4'
H H 0.0000 0.0000 'International Tables Vol C Tables 4.2.6.8 and 6.1.1.4'
Cl Cl 0.1484 0.1585 'International Tables Vol C Tables 4.2.6.8 and 6.1.1.4'
N N 0.0061 0.0033 'International Tables Vol C Tables 4.2.6.8 and 6.1.1.4'

loop_
_geom_angle_atom_site_label_1
_geom_angle_atom_site_label_2
_geom_angle_atom_site_label_3
_geom_angle
C2 N3' C6 109.3(3)
N4' N3' N2' 99.2(6)
N1 N2 N3 114.3(10)
N3' C6 H6 118.3
N3' C6 C5 123.5(4)
C5 C6 H6 118.3
N3' C2 C3' 128.7(4)
N3' C2 N3 120.7(6)
N3 C2 C3' 110.6(5)
C2 C3' N1 104.7(3)
C4 C3' C2 124.5(3)
C4 C3' N1 130.8(3)
C4' C3' N4' 126.2(5)
C2' C3' C4' 137.0(7)
C2' C3' N4' 96.8(6)
N2 N1 C3' 104.7(6)
N2 N1 C1 122.8(6)
C3' N1 C1 132.4(4)
N1 C1 H1A 109.5
N1 C1 H1B 109.5
N1 C1 H1C 109.5
H1A C1 H1B 109.5
H1A C1 H1C 109.5
H1B C1 H1C 109.5
C2 N3 N2 105.6(7)
C3' C4 Cl1 127.5(3)
C3' C4 C5 110.8(3)
C5 C4 Cl1 121.7(3)
C6 C5 H5 118.4
C4 C5 C6 123.2(4)
C4 C5 H5 118.4
C3' C4' Cl1 135.9(6)
C5' C4' Cl1 112.8(7)
C5' C4' C3' 111.1(7)
C3' C2' N2' 119.0(13)
C3' C2' N1' 112.5(13)
N1' C2' N2' 128.5(16)
C4' C5' H4 122.8
C6' C5' C4' 114.4(10)
C6' C5' H4 122.8
N3' N4' C3' 116.8(6)
N3' N4' C1' 108.4(9)
C1' N4' C3' 134.6(8)
N4' C1' H4AA 109.5
N4' C1' H4AB 109.5
N4' C1' H4AC 109.5
H4AA C1' H4AB 109.5
H4AA C1' H4AC 109.5
H4AB C1' H4AC 109.5
C2' N2' N3' 108.0(11)
C5' C6' H2AA 115.4
C5' C6' N1' 129(2)
N1' C6' H2AA 115.5
C6' N1' C2' 116(2)

loop_
_geom_bond_atom_site_label_1
_geom_bond_atom_site_label_2
_geom_bond_distance
Cl1 C4 1.697(4)
Cl1 C4' 1.509(8)
N3' C6 1.306(5)
N3' C2 1.259(6)
N3' N4' 1.242(7)
N3' N2' 1.430(13)
N2 N1 1.293(12)
N2 N3 1.298(12)
C6 H6 0.9500
C6 C5 1.403(6)
C2 C3' 1.372(6)
C2 N3 1.281(7)
C3' N1 1.376(4)
C3' C4 1.238(4)
C3' C4' 1.339(8)
C3' C2' 1.177(11)
C3' N4' 1.538(9)
N1 C1 1.466(6)
C1 H1A 0.9800
C1 H1B 0.9800
C1 H1C 0.9800
C4 C5 1.345(6)
C5 H5 0.9500
C4' C5' 1.325(14)
C2' N2' 1.335(16)
C2' N1' 1.32(3)
C5' H4 0.9500
C5' C6' 1.297(18)
N4' C1' 1.317(13)
C1' H4AA 0.9800
C1' H4AB 0.9800
C1' H4AC 0.9800
C6' H2AA 0.9500
C6' N1' 1.31(2)

loop_
_geom_torsion_atom_site_label_1
_geom_torsion_atom_site_label_2
_geom_torsion_atom_site_label_3
_geom_torsion_atom_site_label_4
_geom_torsion
Cl1 C4 C5 C6 176.6(4)
Cl1 C4' C5' C6' 177.2(9)
N3' C6 C5 C4 3.2(7)
N3' C2 C3' N1 178.6(4)
N3' C2 C3' C4 -1.5(6)
N3' C2 N3 N2 -178.5(8)
C6 N3' C2 C3' 3.2(6)
C6 N3' C2 N3 -177.7(4)
C2 N3' C6 C5 -3.9(6)
C2 C3' N1 N2 0.1(8)
C2 C3' N1 C1 -178.0(5)
C2 C3' C4 Cl1 -177.3(3)
C2 C3' C4 C5 0.1(5)
C3' C2 N3 N2 0.8(8)
C3' C4 C5 C6 -1.0(6)
C3' C4' C5' C6' 1.4(14)
C3' C2' N2' N3' 3.0(12)
C3' C2' N1' C6' 1(3)
N1 N2 N3 C2 -0.7(13)
N1 C3' C4 Cl1 2.5(6)
N1 C3' C4 C5 -180.0(4)
N3 N2 N1 C3' 0.3(13)
N3 N2 N1 C1 178.7(7)
N3 C2 C3' N1 -0.6(4)
N3 C2 C3' C4 179.3(4)
C4 C3' N1 N2 -179.8(8)
C4 C3' N1 C1 2.1(7)
C4' C3' C2' N2' -179.4(8)
C4' C3' C2' N1' 0(2)
C4' C3' N4' N3' 176.4(6)
C4' C3' N4' C1' 2.0(14)
C4' C5' C6' N1' 0(3)
C2' C3' C4' Cl1 -176.1(8)
C2' C3' C4' C5' -1.7(13)
C2' C3' N4' N3' -2.6(8)
C2' C3' N4' C1' -177.0(11)
C5' C6' N1' C2' -1(4)
N4' N3' N2' C2' -4.1(9)
N4' C3' C4' Cl1 5.3(12)
N4' C3' C4' C5' 179.7(7)
N4' C3' C2' N2' -0.5(10)
N4' C3' C2' N1' 179.1(17)
N2' N3' N4' C3' 4.1(8)
N2' N3' N4' C1' 179.9(8)
N2' C2' N1' C6' -179.1(17)
N1' C2' N2' N3' -177(2)
